data_7122023
loop_
_publ_author_name
'Schiwek, Christian H.'
'Vasilenko, Vladislav'
'Wadepohl, Hubert'
'Gade, Lutz H.'

_publ_section_title
;
 The open d-shell enforces the active space in 3d metal catalysis: highly
 enantioselective chromium(ii) pincer catalysed hydrosilylation of
 ketones.
;
_journal_issue 66
_journal_name_full 'Chemical communications (Cambridge, England)'
_journal_page_first 9139
_journal_page_last 9142
_journal_paper_doi 10.1039/c8cc05172k
_journal_volume 54
_journal_year 2018
_chemical_absolute_configuration ad
_chemical_formula_moiety 'C22 H34 Cl Cr N3 O2'
_chemical_formula_sum 'C22 H34 Cl Cr N3 O2'
_chemical_formula_weight 459.97
_chemical_properties_physical 'air-sensitive, moisture-sensitive'
_space_group_crystal_system orthorhombic
_space_group_IT_number 19
_space_group_name_Hall 'P 2ac 2ab'
_space_group_name_H-M_alt 'P 21 21 21'
_symmetry_space_group_name_Hall 'P 2ac 2ab'
_symmetry_space_group_name_H-M 'P 21 21 21'
_atom_sites_solution_hydrogens geom
_atom_sites_solution_primary iterative
_atom_sites_solution_secondary difmap
_audit_block_code ga_chs1
_audit_creation_date 2017-12-01
_audit_creation_method
;
Olex2 1.2
(compiled Aug 10 2017 17:44:14 for OlexSys, GUI svn.r5381)
;
_audit_update_record
;
2018-06-19 deposited with the CCDC.
2018-07-24 downloaded from the CCDC.
;
_cell_angle_alpha 90
_cell_angle_beta 90
_cell_angle_gamma 90
_cell_formula_units_Z 4
_cell_length_a 9.01882(13)
_cell_length_b 13.64803(16)
_cell_length_c 19.2371(2)
_cell_measurement_reflns_used 48262
_cell_measurement_temperature 120(1)
_cell_measurement_theta_max 31.5770
_cell_measurement_theta_min 2.5890
_cell_volume 2367.88(5)
_computing_cell_refinement 'CrysAlisPro 1.171.38.46 (Rigaku OD, 2015)'
_computing_data_collection 'CrysAlisPro 1.171.38.46 (Rigaku OD, 2015)'
_computing_data_reduction 'CrysAlisPro 1.171.38.46 (Rigaku OD, 2015)'
_computing_molecular_graphics 'Olex2 (Dolomanov et al., 2009)'
_computing_publication_material 'encif (Wadepohl, 2009-17); encifer 1.5.2 (CCDC, 2016)'
_computing_structure_refinement 'ShelXL (Sheldrick, 2015)'
_computing_structure_solution 'SUPERFLIP (Palatinus, 2007-2009)'
_diffrn_ambient_environment 'perfluoro polyether oil / N~2~'
_diffrn_ambient_temperature 120(1)
_diffrn_detector 'CCD plate'
_diffrn_detector_area_resol_mean 7.9621
_diffrn_detector_type Eos
_diffrn_measured_fraction_theta_full 1.000
_diffrn_measured_fraction_theta_max 0.991
_diffrn_measurement_details
;
List of Runs (angles in degrees, time in seconds):

  # Type    Start    End  Width  t~exp~   \w     \q     \k     \f   Frames
#--------------------------------------------------------------------------
  1  \w    -43.00  57.00   0.50   10.00    --   26.87 -77.00  90.00  200
  2  \w    -20.00  69.00   0.50   10.00    --   26.87 -99.00 -90.00  178
  3  \w    -42.00  48.00   0.50   10.00    --   26.87 -57.00 -30.00  180
  4  \w      6.00  96.00   0.50   10.00    --   26.87  57.00 -60.00  180
  5  \w    -42.00  48.00   0.50   10.00    --   26.87 -57.00 150.00  180
  6  \w     -3.00  97.00   0.50   10.00    --   26.87  77.00  30.00  200
  7  \w     -3.00  97.00   0.50   10.00    --   26.87  77.00-180.00  200
  8  \w      6.00  96.00   0.50   10.00    --   26.87  57.00 120.00  180
  9  \w      6.00  96.00   0.50   10.00    --   26.87  57.00   0.00  180
 10  \w    -20.00  69.00   0.50   10.00    --   26.87 -99.00 -60.00  178
 11  \w     -3.00  97.00   0.50   10.00    --   26.87  77.00-120.00  200
 12  \w    -19.00  69.00   0.50   10.00    --   26.87-100.00-145.00  176
 13  \w      1.00  99.00   0.50   10.00    --   26.87  38.00 150.00  196
 14  \w    -20.00  69.00   0.50   10.00    --   26.87 -99.00  60.00  178
 15  \w      1.00  99.00   0.50   10.00    --   26.87  38.00   0.00  196
 16  \w     -3.00  97.00   0.50   10.00    --   26.87  77.00 -90.00  200
 17  \w    -20.00  69.00   0.50   10.00    --   26.87 -99.00-180.00  178
 18  \w    -20.00  69.00   0.50   10.00    --   26.87 -99.00 -30.00  178
 19  \w      6.00  96.00   0.50   10.00    --   26.87  57.00-150.00  180
 20  \w     -3.00  97.00   0.50   10.00    --   26.87  77.00 150.00  200
 21  \f      0.00 120.00   0.50   10.00  26.87  26.87  40.00    --   240
 22  \f      0.00 120.00   0.50   10.00  26.87  26.87 -60.00    --   240
 23  \f      0.00 120.00   0.50   10.00  26.87  26.87  60.00    --   240
 24  \f    120.00 240.00   0.50   10.00  26.87  26.87 -40.00    --   240
 25  \f    120.00 240.00   0.50   10.00  26.87  26.87  40.00    --   240
 26  \f      0.00 120.00   0.50   10.00  26.87  26.87 -40.00    --   240
 27  \f    120.00 240.00   0.50   10.00  26.87  26.87  60.00    --   240
 28  \f    240.00 360.00   0.50   10.00  26.87  26.87 -40.00    --   240
 29  \f    240.00 360.00   0.50   10.00  26.87  26.87  40.00    --   240
 30  \f    240.00 360.00   0.50   10.00  26.87  26.87 -60.00    --   240
 31  \f    240.00 360.00   0.50   10.00  26.87  26.87  60.00    --   240
 32  \f    120.00 240.00   0.50   10.00  26.87  26.87 -60.00    --   240
 33  \w     -3.00  22.00   0.50   10.00    --   26.87  77.00-150.00   50
 34  \w     -3.00  97.00   0.50   10.00    --   26.87  77.00-180.00  200
;
_diffrn_measurement_device 'four-circle diffractometer'
_diffrn_measurement_device_type 'Agilent SuperNova, Dual, Cu at zero, Eos'
_diffrn_measurement_method '\w and \f scans'
_diffrn_measurement_specimen_support 'polyimid foil'
_diffrn_orient_matrix_type 'CrysAlisPro convention (1999,Acta A55,543-557)'
_diffrn_orient_matrix_UB_11 0.0611260000
_diffrn_orient_matrix_UB_12 0.0327039000
_diffrn_orient_matrix_UB_13 0.0015677000
_diffrn_orient_matrix_UB_21 -0.0179456000
_diffrn_orient_matrix_UB_22 0.0113454000
_diffrn_orient_matrix_UB_23 0.0349735000
_diffrn_orient_matrix_UB_31 0.0461208000
_diffrn_orient_matrix_UB_32 -0.0387730000
_diffrn_orient_matrix_UB_33 0.0115554000
_diffrn_radiation_monochromator mirror
_diffrn_radiation_probe x-ray
_diffrn_radiation_type 'Mo K\a'
_diffrn_radiation_wavelength 0.71073
_diffrn_reflns_av_R_equivalents 0.0691
_diffrn_reflns_av_unetI/netI 0.0273
_diffrn_reflns_Laue_measured_fraction_full 1.000
_diffrn_reflns_Laue_measured_fraction_max 0.991
_diffrn_reflns_limit_h_max 13
_diffrn_reflns_limit_h_min -13
_diffrn_reflns_limit_k_max 20
_diffrn_reflns_limit_k_min -20
_diffrn_reflns_limit_l_max 28
_diffrn_reflns_limit_l_min -28
_diffrn_reflns_number 193770
_diffrn_reflns_point_group_measured_fraction_full 1.000
_diffrn_reflns_point_group_measured_fraction_max 0.985
_diffrn_reflns_theta_full 25.242
_diffrn_reflns_theta_max 32.365
_diffrn_reflns_theta_min 2.117
_diffrn_source 'microfocus X-Ray tube'
_diffrn_source_type 'Agilent SuperNova (Mo) X-ray Source'
_exptl_absorpt_coefficient_mu 0.618
_exptl_absorpt_correction_T_max 1.116
_exptl_absorpt_correction_T_min 0.911
_exptl_absorpt_correction_type multi-scan
_exptl_absorpt_process_details
;
CrysAlisPro 1.171.38.46 (Rigaku Oxford Diffraction, 2015)
Spherical absorption correction
 using equivalent radius and absorption coefficient.
Empirical absorption correction using spherical harmonics,
 implemented in SCALE3 ABSPACK scaling algorithm.
;
_exptl_crystal_colour bronze
_exptl_crystal_density_diffrn 1.290
_exptl_crystal_description irregular
_exptl_crystal_F_000 976
_exptl_crystal_size_max 0.199
_exptl_crystal_size_mid 0.153
_exptl_crystal_size_min 0.100
_refine_diff_density_max 0.502
_refine_diff_density_min -0.232
_refine_diff_density_rms 0.063
_refine_ls_abs_structure_details
;
 Flack x determined using 3048 quotients [(I+)-(I-)]/[(I+)+(I-)]
 (Parsons, Flack and Wagner, Acta Cryst. B69 (2013) 249-259).
;
_refine_ls_abs_structure_Flack -0.019(5)
_refine_ls_extinction_method none
_refine_ls_goodness_of_fit_ref 1.041
_refine_ls_hydrogen_treatment constr
_refine_ls_matrix_type full
_refine_ls_number_parameters 270
_refine_ls_number_reflns 8348
_refine_ls_number_restraints 0
_refine_ls_restrained_S_all 1.041
_refine_ls_R_factor_all 0.0449
_refine_ls_R_factor_gt 0.0378
_refine_ls_shift/su_max 0.001
_refine_ls_shift/su_mean 0.000
_refine_ls_structure_factor_coef Fsqd
_refine_ls_weighting_details 'w=1/[\s^2^(Fo^2^)+(0.0508P)^2^+0.6211P] where P=(Fo^2^+2Fc^2^)/3'
_refine_ls_weighting_scheme calc
_refine_ls_wR_factor_gt 0.0912
_refine_ls_wR_factor_ref 0.0946
_reflns_Friedel_coverage 0.784
_reflns_Friedel_fraction_full 1.000
_reflns_Friedel_fraction_max 0.977
_reflns_number_gt 7583
_reflns_number_total 8348
_reflns_threshold_expression 'I > 2\s(I)'
_cod_data_source_file c8cc05172k2.cif
_cod_data_source_block ga_chs1
_cod_depositor_comments 'Adding full bibliography for 7122023--7122024.cif.'
_cod_database_code 7122023
_audit_block_refno 2992
_audit_block_usercomment 'chs53, irregular, bronze'
_chemical_oxdiff_formula 'C22 H34 Cl Cr N3 O2'
_chemical_oxdiff_usercomment 'chs53, irregular, bronze'
_shelx_space_group_comment
;
The symmetry employed for this shelxl refinement is uniquely defined
by the following loop, which should always be used as a source of
symmetry information in preference to the above space-group names.
They are only intended as comments.
;
_shelx_estimated_absorpt_t_max 0.941
_shelx_estimated_absorpt_t_min 0.941
_reflns_odcompleteness_completeness 99.93
_reflns_odcompleteness_iscentric 1
_reflns_odcompleteness_theta 30.44
_shelxl_version_number 2017/1
_olex2_refinement_description
;
1. Fixed Uiso
 At 1.2 times of:
  All C(H) groups, All C(H,H) groups
 At 1.5 times of:
  All C(H,H,H) groups
2.a Ternary CH refined with riding coordinates:
 C1(H1), C12(H12), C13(H13), C16(H16)
2.b Secondary CH2 refined with riding coordinates:
 C2(H2A,H2B), C11(H11A,H11B)
2.c Aromatic/amide H refined with riding coordinates:
 C6(H6), C7(H7)
2.d Idealised Me refined as rotating group:
 C14(H14A,H14B,H14C), C15(H15A,H15B,H15C), C17(H17A,H17B,H17C), C18(H18A,H18B,
 H18C), C19(H19A,H19B,H19C), C20(H20A,H20B,H20C), C21(H21A,H21B,H21C), C22(H22A,
 H22B,H22C)
;
_olex2_submission_special_instructions 'No special instructions were received'
_oxdiff_exptl_absorpt_empirical_details
;
Empirical correction (ABSPACK) includes:
- Absorption correction using spherical harmonics
- Frame scaling
- Detector area scaling
;
_oxdiff_exptl_absorpt_empirical_full_max 1.125
_oxdiff_exptl_absorpt_empirical_full_min 0.900
_cell_oxdiff_length_a 9.01864(12)
_cell_oxdiff_length_b 13.64648(18)
_cell_oxdiff_length_c 19.2397(2)
_cell_oxdiff_angle_alpha 90.0007(10)
_cell_oxdiff_angle_beta 90.0228(10)
_cell_oxdiff_angle_gamma 90.1013(11)
_cell_oxdiff_volume 2367.88(5)
_cell_oxdiff_measurement_reflns_used 48262

loop_
_symmetry_equiv_pos_as_xyz
'x, y, z'
'-x+1/2, -y, z+1/2'
'x+1/2, -y+1/2, -z'
'-x, y+1/2, -z+1/2'

loop_
_atom_site_label
_atom_site_type_symbol
_atom_site_fract_x
_atom_site_fract_y
_atom_site_fract_z
_atom_site_U_iso_or_equiv
_atom_site_adp_type
_atom_site_occupancy
_atom_site_site_symmetry_order
_atom_site_calc_flag
_atom_site_refinement_flags_posn
Cr Cr -0.37265(4) -0.58481(2) -0.35684(2) 0.01987(8) Uani 1 1 d .
Cl Cl -0.32840(8) -0.73562(4) -0.40974(3) 0.03365(14) Uani 1 1 d .
O1 O -0.3203(2) -0.63543(12) -0.14108(9) 0.0301(3) Uani 1 1 d .
O2 O -0.4866(2) -0.41119(15) -0.53131(9) 0.0372(4) Uani 1 1 d .
N1 N -0.3165(2) -0.63059(13) -0.25749(9) 0.0209(3) Uani 1 1 d .
N2 N -0.3792(2) -0.44787(12) -0.31790(9) 0.0198(3) Uani 1 1 d .
N3 N -0.4586(2) -0.52516(15) -0.44774(10) 0.0246(4) Uani 1 1 d .
C1 C -0.2426(2) -0.72520(15) -0.24046(11) 0.0218(4) Uani 1 1 d .
H1 H -0.297611 -0.780023 -0.263339 0.026 Uiso 1 1 calc R
C2 C -0.2636(3) -0.73199(18) -0.16128(13) 0.0303(5) Uani 1 1 d .
H2A H -0.335468 -0.784119 -0.149244 0.036 Uiso 1 1 calc R
H2B H -0.168197 -0.745986 -0.137835 0.036 Uiso 1 1 calc R
C3 C -0.3510(2) -0.58709(16) -0.20052(10) 0.0231(4) Uani 1 1 d .
C4 C -0.4288(3) -0.48906(16) -0.19108(12) 0.0271(5) Uani 1 1 d .
C5 C -0.3948(2) -0.41877(15) -0.24974(10) 0.0194(3) Uani 1 1 d .
C6 C -0.3910(3) -0.31753(16) -0.24512(12) 0.0247(4) Uani 1 1 d .
H6 H -0.400990 -0.279193 -0.204168 0.030 Uiso 1 1 calc R
C7 C -0.3693(3) -0.28266(15) -0.31360(12) 0.0267(4) Uani 1 1 d .
H7 H -0.360941 -0.216085 -0.327472 0.032 Uiso 1 1 calc R
C8 C -0.3626(2) -0.36365(14) -0.35645(11) 0.0208(3) Uani 1 1 d .
C9 C -0.3282(3) -0.36588(17) -0.43367(12) 0.0257(4) Uani 1 1 d .
C10 C -0.4284(3) -0.43853(18) -0.46987(12) 0.0263(4) Uani 1 1 d .
C11 C -0.5607(4) -0.4979(2) -0.55895(15) 0.0424(7) Uani 1 1 d .
H11A H -0.503317 -0.526585 -0.597816 0.051 Uiso 1 1 calc R
H11B H -0.661519 -0.481538 -0.575707 0.051 Uiso 1 1 calc R
C12 C -0.5681(3) -0.56971(18) -0.49690(13) 0.0307(5) Uani 1 1 d .
H12 H -0.533602 -0.636173 -0.511637 0.037 Uiso 1 1 calc R
C13 C -0.7220(3) -0.57682(19) -0.46381(14) 0.0333(5) Uani 1 1 d .
H13 H -0.793173 -0.594328 -0.501672 0.040 Uiso 1 1 calc R
C14 C -0.7302(4) -0.6577(2) -0.40960(17) 0.0436(7) Uani 1 1 d .
H14A H -0.691369 -0.718685 -0.429352 0.065 Uiso 1 1 calc GR
H14B H -0.833592 -0.667286 -0.395515 0.065 Uiso 1 1 calc GR
H14C H -0.670895 -0.639160 -0.368977 0.065 Uiso 1 1 calc GR
C15 C -0.7747(3) -0.4797(2) -0.4324(2) 0.0487(8) Uani 1 1 d .
H15A H -0.704729 -0.458555 -0.396381 0.073 Uiso 1 1 calc GR
H15B H -0.873099 -0.488628 -0.411695 0.073 Uiso 1 1 calc GR
H15C H -0.780007 -0.429756 -0.468890 0.073 Uiso 1 1 calc GR
C16 C -0.0814(3) -0.72633(17) -0.26487(13) 0.0265(4) Uani 1 1 d .
H16 H -0.081446 -0.713041 -0.315993 0.032 Uiso 1 1 calc R
C17 C -0.0180(3) -0.8297(2) -0.25402(18) 0.0387(6) Uani 1 1 d .
H17A H -0.017089 -0.845210 -0.204276 0.058 Uiso 1 1 calc GR
H17B H 0.083454 -0.832433 -0.272220 0.058 Uiso 1 1 calc GR
H17C H -0.079778 -0.877511 -0.278650 0.058 Uiso 1 1 calc GR
C18 C 0.0148(3) -0.6476(2) -0.23026(18) 0.0394(6) Uani 1 1 d .
H18A H -0.030168 -0.583049 -0.237566 0.059 Uiso 1 1 calc GR
H18B H 0.114253 -0.648578 -0.250787 0.059 Uiso 1 1 calc GR
H18C H 0.021864 -0.660839 -0.180298 0.059 Uiso 1 1 calc GR
C19 C -0.5975(3) -0.51011(19) -0.18969(19) 0.0458(8) Uani 1 1 d .
H19A H -0.627736 -0.539136 -0.234076 0.069 Uiso 1 1 calc GR
H19B H -0.651625 -0.448719 -0.182305 0.069 Uiso 1 1 calc GR
H19C H -0.619906 -0.555782 -0.151810 0.069 Uiso 1 1 calc GR
C20 C -0.3836(5) -0.4431(2) -0.12129(14) 0.0532(10) Uani 1 1 d .
H20A H -0.410896 -0.487429 -0.083297 0.080 Uiso 1 1 calc GR
H20B H -0.434894 -0.380390 -0.115344 0.080 Uiso 1 1 calc GR
H20C H -0.276192 -0.432286 -0.120737 0.080 Uiso 1 1 calc GR
C21 C -0.3456(4) -0.2632(2) -0.46478(14) 0.0391(6) Uani 1 1 d .
H21A H -0.447780 -0.240583 -0.458096 0.059 Uiso 1 1 calc GR
H21B H -0.323001 -0.265321 -0.514579 0.059 Uiso 1 1 calc GR
H21C H -0.277277 -0.217980 -0.441552 0.059 Uiso 1 1 calc GR
C22 C -0.1675(3) -0.4005(2) -0.44563(13) 0.0347(5) Uani 1 1 d .
H22A H -0.098916 -0.355402 -0.422464 0.052 Uiso 1 1 calc GR
H22B H -0.146483 -0.401599 -0.495601 0.052 Uiso 1 1 calc GR
H22C H -0.155071 -0.466492 -0.426430 0.052 Uiso 1 1 calc GR

loop_
_atom_site_aniso_label
_atom_site_aniso_U_11
_atom_site_aniso_U_22
_atom_site_aniso_U_33
_atom_site_aniso_U_23
_atom_site_aniso_U_13
_atom_site_aniso_U_12
Cr 0.02336(14) 0.01884(13) 0.01741(13) -0.00183(12) -0.00109(12) 0.00211(12)
Cl 0.0469(3) 0.0256(2) 0.0285(3) -0.0085(2) -0.0038(2) 0.0076(2)
O1 0.0433(9) 0.0273(8) 0.0196(7) 0.0049(6) 0.0040(7) 0.0111(7)
O2 0.0474(10) 0.0399(10) 0.0242(8) 0.0061(8) -0.0115(7) -0.0024(9)
N1 0.0234(8) 0.0185(7) 0.0208(8) 0.0009(6) 0.0024(7) 0.0037(6)
N2 0.0222(8) 0.0192(7) 0.0180(7) 0.0000(6) -0.0002(7) 0.0010(6)
N3 0.0253(9) 0.0272(9) 0.0213(8) -0.0036(7) -0.0057(7) 0.0014(7)
C1 0.0230(9) 0.0186(9) 0.0238(9) 0.0014(7) 0.0000(8) 0.0042(7)
C2 0.0368(13) 0.0267(10) 0.0274(11) 0.0059(8) 0.0048(9) 0.0116(10)
C3 0.0277(10) 0.0224(8) 0.0191(8) 0.0033(7) 0.0026(7) 0.0037(8)
C4 0.0381(12) 0.0212(9) 0.0221(10) 0.0014(8) 0.0069(9) 0.0078(9)
C5 0.0203(9) 0.0201(8) 0.0180(8) -0.0011(7) 0.0011(6) 0.0014(7)
C6 0.0291(11) 0.0208(9) 0.0242(10) -0.0023(7) 0.0006(8) -0.0015(8)
C7 0.0325(11) 0.0188(8) 0.0288(10) 0.0015(7) 0.0014(10) -0.0026(8)
C8 0.0208(8) 0.0212(8) 0.0205(8) 0.0025(7) 0.0002(8) -0.0007(7)
C9 0.0287(10) 0.0275(10) 0.0207(9) 0.0036(8) 0.0001(8) -0.0004(8)
C10 0.0279(10) 0.0314(11) 0.0196(9) 0.0016(8) -0.0021(8) 0.0039(8)
C11 0.0528(17) 0.0467(16) 0.0276(13) 0.0024(11) -0.0149(12) -0.0064(13)
C12 0.0370(12) 0.0303(12) 0.0248(10) -0.0051(9) -0.0107(9) 0.0010(9)
C13 0.0312(11) 0.0280(11) 0.0409(13) -0.0016(10) -0.0110(10) -0.0032(10)
C14 0.0410(15) 0.0394(14) 0.0502(17) 0.0070(13) -0.0003(13) -0.0043(12)
C15 0.0301(13) 0.0350(14) 0.081(2) -0.0078(15) 0.0010(15) 0.0054(11)
C16 0.0208(9) 0.0293(11) 0.0295(11) -0.0045(9) 0.0002(8) 0.0023(8)
C17 0.0274(12) 0.0337(12) 0.0548(17) -0.0108(12) -0.0041(12) 0.0104(10)
C18 0.0284(12) 0.0357(13) 0.0541(18) -0.0079(12) -0.0009(12) -0.0032(10)
C19 0.0405(16) 0.0268(12) 0.070(2) 0.0153(12) 0.0354(15) 0.0108(10)
C20 0.108(3) 0.0329(12) 0.0185(10) -0.0045(9) -0.0013(15) 0.0220(17)
C21 0.0581(18) 0.0324(12) 0.0267(11) 0.0092(9) 0.0004(11) -0.0069(12)
C22 0.0303(11) 0.0467(14) 0.0272(11) -0.0034(10) 0.0072(9) -0.0063(11)

loop_
_atom_type_symbol
_atom_type_description
_atom_type_scat_dispersion_real
_atom_type_scat_dispersion_imag
_atom_type_scat_source
C C 0.0033 0.0016 'International Tables Vol C Tables 4.2.6.8 and 6.1.1.4'
H H 0.0000 0.0000 'International Tables Vol C Tables 4.2.6.8 and 6.1.1.4'
Cl Cl 0.1484 0.1585 'International Tables Vol C Tables 4.2.6.8 and 6.1.1.4'
Cr Cr 0.3209 0.6236 'International Tables Vol C Tables 4.2.6.8 and 6.1.1.4'
N N 0.0061 0.0033 'International Tables Vol C Tables 4.2.6.8 and 6.1.1.4'
O O 0.0106 0.0060 'International Tables Vol C Tables 4.2.6.8 and 6.1.1.4'

loop_
_exptl_crystal_face_index_h
_exptl_crystal_face_index_k
_exptl_crystal_face_index_l
_exptl_crystal_face_perp_dist
12 1 10 0.0481
-3 -4 26 0.0831
-4 -18 -1 0.0557
-6 16 -7 0.0653
9 -14 1 0.0502
-12 0 -10 0.0730
3 4 -26 0.0831
-6 17 2 0.0580
-6 1 24 0.0832
8 -7 -19 0.0730
13 2 0 0.0497
2 10 22 0.0987
-13 -3 0 0.0729
5 18 2 0.0794
-9 14 -1 0.0502

loop_
_geom_angle_atom_site_label_1
_geom_angle_atom_site_label_2
_geom_angle_atom_site_label_3
_geom_angle
N1 Cr Cl 95.43(5)
N1 Cr N3 169.87(8)
N2 Cr Cl 170.70(6)
N2 Cr N1 86.79(7)
N2 Cr N3 86.47(7)
N3 Cr Cl 92.43(6)
C3 O1 C2 106.65(17)
C10 O2 C11 105.9(2)
C1 N1 Cr 124.96(14)
C3 N1 Cr 126.02(15)
C3 N1 C1 108.75(17)
C5 N2 Cr 128.65(14)
C8 N2 Cr 124.84(13)
C8 N2 C5 106.46(16)
C10 N3 Cr 124.05(16)
C10 N3 C12 107.7(2)
C12 N3 Cr 128.21(16)
N1 C1 H1 109.2
N1 C1 C2 102.40(17)
N1 C1 C16 111.54(18)
C2 C1 H1 109.2
C16 C1 H1 109.2
C16 C1 C2 114.91(19)
O1 C2 C1 104.56(17)
O1 C2 H2A 110.8
O1 C2 H2B 110.8
C1 C2 H2A 110.8
C1 C2 H2B 110.8
H2A C2 H2B 108.9
O1 C3 C4 115.06(18)
N1 C3 O1 116.58(19)
N1 C3 C4 128.31(19)
C3 C4 C19 107.0(2)
C3 C4 C20 109.9(2)
C5 C4 C3 112.04(18)
C5 C4 C19 109.2(2)
C5 C4 C20 109.8(2)
C20 C4 C19 108.7(3)
N2 C5 C4 123.24(18)
N2 C5 C6 110.26(18)
C6 C5 C4 126.15(19)
C5 C6 H6 126.9
C5 C6 C7 106.22(19)
C7 C6 H6 126.9
C6 C7 H7 126.5
C8 C7 C6 107.03(18)
C8 C7 H7 126.5
N2 C8 C7 110.01(18)
N2 C8 C9 122.21(18)
C7 C8 C9 127.56(19)
C8 C9 C21 110.06(19)
C8 C9 C22 110.15(19)
C10 C9 C8 109.98(19)
C10 C9 C21 111.0(2)
C10 C9 C22 107.0(2)
C21 C9 C22 108.6(2)
O2 C10 C9 117.1(2)
N3 C10 O2 117.6(2)
N3 C10 C9 125.2(2)
O2 C11 H11A 110.8
O2 C11 H11B 110.8
O2 C11 C12 104.6(2)
H11A C11 H11B 108.9
C12 C11 H11A 110.8
C12 C11 H11B 110.8
N3 C12 C11 101.7(2)
N3 C12 H12 110.0
N3 C12 C13 111.2(2)
C11 C12 H12 110.0
C13 C12 C11 113.6(2)
C13 C12 H12 110.0
C12 C13 H13 107.1
C12 C13 C15 113.0(2)
C14 C13 C12 112.1(2)
C14 C13 H13 107.1
C14 C13 C15 110.0(3)
C15 C13 H13 107.1
C13 C14 H14A 109.5
C13 C14 H14B 109.5
C13 C14 H14C 109.5
H14A C14 H14B 109.5
H14A C14 H14C 109.5
H14B C14 H14C 109.5
C13 C15 H15A 109.5
C13 C15 H15B 109.5
C13 C15 H15C 109.5
H15A C15 H15B 109.5
H15A C15 H15C 109.5
H15B C15 H15C 109.5
C1 C16 H16 107.5
C1 C16 C17 108.8(2)
C1 C16 C18 113.5(2)
C17 C16 H16 107.5
C18 C16 H16 107.5
C18 C16 C17 111.9(2)
C16 C17 H17A 109.5
C16 C17 H17B 109.5
C16 C17 H17C 109.5
H17A C17 H17B 109.5
H17A C17 H17C 109.5
H17B C17 H17C 109.5
C16 C18 H18A 109.5
C16 C18 H18B 109.5
C16 C18 H18C 109.5
H18A C18 H18B 109.5
H18A C18 H18C 109.5
H18B C18 H18C 109.5
C4 C19 H19A 109.5
C4 C19 H19B 109.5
C4 C19 H19C 109.5
H19A C19 H19B 109.5
H19A C19 H19C 109.5
H19B C19 H19C 109.5
C4 C20 H20A 109.5
C4 C20 H20B 109.5
C4 C20 H20C 109.5
H20A C20 H20B 109.5
H20A C20 H20C 109.5
H20B C20 H20C 109.5
C9 C21 H21A 109.5
C9 C21 H21B 109.5
C9 C21 H21C 109.5
H21A C21 H21B 109.5
H21A C21 H21C 109.5
H21B C21 H21C 109.5
C9 C22 H22A 109.5
C9 C22 H22B 109.5
C9 C22 H22C 109.5
H22A C22 H22B 109.5
H22A C22 H22C 109.5
H22B C22 H22C 109.5

loop_
_geom_bond_atom_site_label_1
_geom_bond_atom_site_label_2
_geom_bond_distance
Cr Cl 2.3305(6)
Cr N1 2.0735(18)
Cr N2 2.0144(17)
Cr N3 2.079(2)
O1 C2 1.466(3)
O1 C3 1.349(3)
O2 C10 1.346(3)
O2 C11 1.460(4)
N1 C1 1.490(3)
N1 C3 1.285(3)
N2 C5 1.377(2)
N2 C8 1.376(3)
N3 C10 1.286(3)
N3 C12 1.496(3)
C1 H1 1.0000
C1 C2 1.538(3)
C1 C16 1.527(3)
C2 H2A 0.9900
C2 H2B 0.9900
C3 C4 1.522(3)
C4 C5 1.513(3)
C4 C19 1.549(4)
C4 C20 1.537(4)
C5 C6 1.385(3)
C6 H6 0.9500
C6 C7 1.414(3)
C7 H7 0.9500
C7 C8 1.380(3)
C8 C9 1.518(3)
C9 C10 1.512(3)
C9 C21 1.532(3)
C9 C22 1.541(4)
C11 H11A 0.9900
C11 H11B 0.9900
C11 C12 1.545(4)
C12 H12 1.0000
C12 C13 1.530(4)
C13 H13 1.0000
C13 C14 1.520(4)
C13 C15 1.533(4)
C14 H14A 0.9800
C14 H14B 0.9800
C14 H14C 0.9800
C15 H15A 0.9800
C15 H15B 0.9800
C15 H15C 0.9800
C16 H16 1.0000
C16 C17 1.537(4)
C16 C18 1.533(4)
C17 H17A 0.9800
C17 H17B 0.9800
C17 H17C 0.9800
C18 H18A 0.9800
C18 H18B 0.9800
C18 H18C 0.9800
C19 H19A 0.9800
C19 H19B 0.9800
C19 H19C 0.9800
C20 H20A 0.9800
C20 H20B 0.9800
C20 H20C 0.9800
C21 H21A 0.9800
C21 H21B 0.9800
C21 H21C 0.9800
C22 H22A 0.9800
C22 H22B 0.9800
C22 H22C 0.9800

loop_
_geom_torsion_atom_site_label_1
_geom_torsion_atom_site_label_2
_geom_torsion_atom_site_label_3
_geom_torsion_atom_site_label_4
_geom_torsion
Cr N1 C1 C2 -166.41(16)
Cr N1 C1 C16 70.2(2)
Cr N1 C3 O1 171.68(16)
Cr N1 C3 C4 -5.4(3)
Cr N2 C5 C4 -7.6(3)
Cr N2 C5 C6 178.84(16)
Cr N2 C8 C7 -178.53(17)
Cr N2 C8 C9 -3.6(3)
Cr N3 C10 O2 176.93(16)
Cr N3 C10 C9 -0.7(3)
Cr N3 C12 C11 -169.56(18)
Cr N3 C12 C13 69.2(3)
O1 C3 C4 C5 152.1(2)
O1 C3 C4 C19 -88.2(3)
O1 C3 C4 C20 29.7(3)
O2 C11 C12 N3 -15.6(3)
O2 C11 C12 C13 104.0(3)
N1 C1 C2 O1 -10.0(2)
N1 C1 C16 C17 -173.0(2)
N1 C1 C16 C18 61.7(3)
N1 C3 C4 C5 -30.8(3)
N1 C3 C4 C19 88.9(3)
N1 C3 C4 C20 -153.2(3)
N2 C5 C6 C7 -1.1(3)
N2 C8 C9 C10 46.6(3)
N2 C8 C9 C21 169.2(2)
N2 C8 C9 C22 -71.1(3)
N3 C12 C13 C14 -73.7(3)
N3 C12 C13 C15 51.2(3)
C1 N1 C3 O1 -2.6(3)
C1 N1 C3 C4 -179.6(2)
C2 O1 C3 N1 -4.4(3)
C2 O1 C3 C4 173.0(2)
C2 C1 C16 C17 71.0(3)
C2 C1 C16 C18 -54.3(3)
C3 O1 C2 C1 9.0(3)
C3 N1 C1 C2 7.9(2)
C3 N1 C1 C16 -115.5(2)
C3 C4 C5 N2 36.9(3)
C3 C4 C5 C6 -150.6(2)
C4 C5 C6 C7 -174.4(2)
C5 N2 C8 C7 -0.7(2)
C5 N2 C8 C9 174.28(19)
C5 C6 C7 C8 0.6(3)
C6 C7 C8 N2 0.0(3)
C6 C7 C8 C9 -174.6(2)
C7 C8 C9 C10 -139.4(2)
C7 C8 C9 C21 -16.8(3)
C7 C8 C9 C22 102.9(3)
C8 N2 C5 C4 174.7(2)
C8 N2 C5 C6 1.1(2)
C8 C9 C10 O2 137.7(2)
C8 C9 C10 N3 -44.6(3)
C10 O2 C11 C12 13.2(3)
C10 N3 C12 C11 13.0(3)
C10 N3 C12 C13 -108.2(2)
C11 O2 C10 N3 -5.3(3)
C11 O2 C10 C9 172.5(2)
C11 C12 C13 C14 172.3(2)
C11 C12 C13 C15 -62.7(3)
C12 N3 C10 O2 -5.5(3)
C12 N3 C10 C9 176.8(2)
C16 C1 C2 O1 111.1(2)
C19 C4 C5 N2 -81.5(3)
C19 C4 C5 C6 91.1(3)
C20 C4 C5 N2 159.4(2)
C20 C4 C5 C6 -28.1(3)
C21 C9 C10 O2 15.6(3)
C21 C9 C10 N3 -166.7(2)
C22 C9 C10 O2 -102.7(2)
C22 C9 C10 N3 75.0(3)

loop_
_exptl_oxdiff_crystal_face_indexfrac_h
_exptl_oxdiff_crystal_face_indexfrac_k
_exptl_oxdiff_crystal_face_indexfrac_l
_exptl_oxdiff_crystal_face_x
_exptl_oxdiff_crystal_face_y
_exptl_oxdiff_crystal_face_z
12.0138 0.9984 10.0069 0.7827 0.1457 0.6310
-3.0007 -4.0023 26.0266 -0.2735 0.9187 0.3175
-4.0045 -18.0186 -0.9949 -0.8356 -0.1674 0.5024
-6.0070 16.0187 -7.0102 0.1457 0.0444 -0.9791
9.0096 -14.0176 1.0032 0.0939 -0.2856 0.9706
-12.0138 0.0026 -10.0072 -0.7500 -0.1344 -0.6698
3.0007 4.0023 -26.0266 0.2735 -0.9187 -0.3175
-6.0061 17.0202 1.9981 0.1926 0.3708 -0.9138
-6.0040 1.0038 24.0239 -0.2965 0.9593 -0.0382
8.0066 -7.0106 -19.0177 0.2303 -0.8883 0.4213
13.0139 1.9988 -0.0032 0.8609 -0.2110 0.5227
2.0044 10.0114 22.0177 0.4844 0.8477 -0.0413
-13.0139 -2.9999 0.0035 -0.8936 0.1996 -0.4839
5.0057 18.0184 1.9957 0.8984 0.1844 -0.4447
-9.0096 14.0176 -1.0032 -0.0939 0.2856 -0.9706
